data_4110462
loop_
_publ_author_name
'Chahrazed Beghidja'
'Guillaume Rogez'
'Jens Kortus'
'Marcel Wesolek'
'Richard Welter'

_publ_contact_author_address
;
Institut Le Bel, rue Blaise Pascal, 67000 STRASBOURG, FRANCE
;
_publ_contact_author_email welter@chimie.u-strasbg.fr
_publ_contact_author_fax 0390241232
_publ_contact_author_name
;
Richard Welter
;
_publ_contact_author_phone 0390241593
_publ_section_title
;
 Very Strong Ferromagnetic Interaction in a New Binuclear
 \m-Methoxo-Bridged Mn(III) Complex: Synthesis, Crystal Structure,
 Magnetic Properties, and DFT Calculations
;
_journal_name_full 'Journal of the American Chemical Society'
_journal_page_first 3140
_journal_page_last 3141
_journal_paper_doi 10.1021/ja0575023
_journal_volume 128
_journal_year 2006
_chemical_formula_moiety 'C30 H27 Mn N6 O6 S6, 2(C H Cl3)'
_chemical_formula_sum 'C32 H29 Cl6 Mn N6 O6 S6'
_chemical_formula_weight 1053.61
_chemical_name_systematic
; 
 ? 
;
_space_group_IT_number 14
_symmetry_cell_setting monoclinic
_symmetry_space_group_name_Hall '-P 2ybc'
_symmetry_space_group_name_H-M 'P 1 21/c 1'
_atom_sites_solution_hydrogens geom
_atom_sites_solution_primary direct
_atom_sites_solution_secondary difmap
_audit_creation_date 10-01-06
_audit_creation_method SHELXL-97
_cell_angle_alpha 90.00
_cell_angle_beta 127.91(5)
_cell_angle_gamma 90.00
_cell_formula_units_Z 4
_cell_length_a 13.421(2)
_cell_length_b 21.299(3)
_cell_length_c 19.054(3)
_cell_measurement_reflns_used 15701
_cell_measurement_temperature 173(2)
_cell_measurement_theta_max 30.034
_cell_measurement_theta_min 0.998
_cell_volume 4297(3)
_computing_cell_refinement 'Denzo (Nonius B.V., 1998)'
_computing_data_collection 'Collect (Nonius B.V., 1998)'
_computing_data_reduction 'Denzo (Nonius B.V., 1998)'
_computing_molecular_graphics 'PLATON 98 (Spek, 1998)'
_computing_publication_material 'SHELXL-97 (Sheldrick, 1997)'
_computing_structure_refinement 'SHELXL-97 (Sheldrick, 1997)'
_computing_structure_solution 'SHELXS-97 (Sheldrick, 1997)'
_diffrn_ambient_temperature 173(2)
_diffrn_measured_fraction_theta_full 0.997
_diffrn_measured_fraction_theta_max 0.997
_diffrn_measurement_device_type KappaCCD
_diffrn_measurement_method '\p scans'
_diffrn_radiation_monochromator graphite
_diffrn_radiation_source 'fine-focus sealed tube'
_diffrn_radiation_type MoK\a
_diffrn_radiation_wavelength 0.71069
_diffrn_reflns_av_R_equivalents 0.0949
_diffrn_reflns_av_sigmaI/netI 0.1629
_diffrn_reflns_limit_h_max 18
_diffrn_reflns_limit_h_min -13
_diffrn_reflns_limit_k_max 26
_diffrn_reflns_limit_k_min -29
_diffrn_reflns_limit_l_max 26
_diffrn_reflns_limit_l_min -26
_diffrn_reflns_number 37631
_diffrn_reflns_theta_full 30.06
_diffrn_reflns_theta_max 30.06
_diffrn_reflns_theta_min 1.66
_exptl_absorpt_coefficient_mu 1.022
_exptl_absorpt_correction_type none
_exptl_crystal_colour brown
_exptl_crystal_density_diffrn 1.628
_exptl_crystal_description prism
_exptl_crystal_F_000 2136
_exptl_crystal_size_max 0.10
_exptl_crystal_size_mid 0.08
_exptl_crystal_size_min 0.06
_refine_diff_density_max 1.569
_refine_diff_density_min -1.628
_refine_diff_density_rms 0.136
_refine_ls_extinction_method none
_refine_ls_goodness_of_fit_ref 1.064
_refine_ls_hydrogen_treatment mixed
_refine_ls_matrix_type full
_refine_ls_number_parameters 514
_refine_ls_number_reflns 12576
_refine_ls_number_restraints 9
_refine_ls_restrained_S_all 1.065
_refine_ls_R_factor_all 0.1939
_refine_ls_R_factor_gt 0.0827
_refine_ls_shift/su_max 0.000
_refine_ls_shift/su_mean 0.000
_refine_ls_structure_factor_coef Fsqd
_refine_ls_weighting_details 'calc w=1/[\s^2^(Fo^2^)+(0.0500P)^2^+10.0000P] where P=(Fo^2^+2Fc^2^)/3'
_refine_ls_weighting_scheme calc
_refine_ls_wR_factor_gt 0.1587
_refine_ls_wR_factor_ref 0.1950
_reflns_number_gt 6935
_reflns_number_total 12576
_reflns_threshold_expression >2sigma(I)
_cod_data_source_file ja0575023si20060110_092359.cif
_cod_data_source_block chara8
_cod_original_sg_symbol_H-M 'P 21/c'
_cod_database_code 4110462

loop_
_symmetry_equiv_pos_as_xyz
'x, y, z'
'-x, y+1/2, -z+1/2'
'-x, -y, -z'
'x, -y-1/2, z-1/2'

loop_
_atom_site_label
_atom_site_type_symbol
_atom_site_fract_x
_atom_site_fract_y
_atom_site_fract_z
_atom_site_U_iso_or_equiv
_atom_site_adp_type
_atom_site_occupancy
_atom_site_symmetry_multiplicity
_atom_site_calc_flag
_atom_site_refinement_flags
Mn Mn 0.51339(7) 0.12152(3) 0.14523(5) 0.02515(18) Uani 1 1 d .
S3 S 0.17245(13) 0.17315(7) 0.16618(9) 0.0376(3) Uani 1 1 d .
S6 S 0.70241(14) 0.01568(6) 0.10319(10) 0.0381(3) Uani 1 1 d .
S1 S 0.74245(13) 0.21724(6) 0.34314(9) 0.0355(3) Uani 1 1 d .
S2 S 0.84685(14) 0.10025(7) 0.44813(9) 0.0390(3) Uani 1 1 d .
S5 S 0.81814(13) 0.12611(6) 0.08340(10) 0.0378(3) Uani 1 1 d .
S4 S 0.43129(13) 0.12617(7) 0.30825(9) 0.0376(3) Uani 1 1 d .
O3 O 0.3724(3) 0.12662(15) 0.0210(2) 0.0281(7) Uani 1 1 d .
O5 O 0.5405(3) 0.20955(14) 0.1518(2) 0.0291(8) Uani 1 1 d .
N3 N 0.2498(4) 0.16796(18) 0.0568(3) 0.0268(9) Uani 1 1 d .
N4 N 0.3465(4) 0.14652(17) 0.1428(2) 0.0257(9) Uani 1 1 d .
O4 O 0.0497(4) 0.2305(2) -0.0650(3) 0.0504(11) Uani 1 1 d D
O6 O 0.6928(4) 0.29281(18) 0.0364(3) 0.0455(10) Uani 1 1 d D
C11 C 0.2735(5) 0.1565(2) 0.0007(3) 0.0258(10) Uani 1 1 d .
O1 O 0.4991(3) 0.03280(14) 0.1452(2) 0.0300(8) Uani 1 1 d .
C13 C 0.0722(5) 0.2110(2) -0.1217(3) 0.0332(12) Uani 1 1 d .
C28 C 0.7116(5) 0.0973(2) 0.1004(3) 0.0278(11) Uani 1 1 d .
C3 C 0.6793(5) -0.0955(2) 0.3051(3) 0.0318(12) Uani 1 1 d .
C8 C 0.7368(5) 0.1360(2) 0.3457(3) 0.0260(10) Uani 1 1 d .
C2 C 0.5892(5) -0.0630(2) 0.2270(3) 0.0319(12) Uani 1 1 d .
C22 C 0.5924(5) 0.3004(2) 0.1068(3) 0.0292(11) Uani 1 1 d .
C20A C 0.3432(11) 0.1654(6) 0.3436(8) 0.041(2) Uiso 0.50 1 d P
H20A H 0.3657 0.1457 0.3987 0.050 Uiso 1 1 calc .
H20B H 0.3661 0.2105 0.3558 0.050 Uiso 1 1 calc .
C20B C 0.3311(11) 0.1241(6) 0.3366(8) 0.041(2) Uiso 0.50 1 d P
N2 N 0.6554(4) 0.10246(18) 0.2755(3) 0.0279(9) Uani 1 1 d .
C1 C 0.5872(5) 0.0055(2) 0.2216(3) 0.0284(11) Uani 1 1 d .
N1 N 0.6718(4) 0.03753(18) 0.2927(3) 0.0298(9) Uani 1 1 d .
C12 C 0.1809(5) 0.1765(2) -0.0922(3) 0.0290(11) Uani 1 1 d .
C23 C 0.6403(5) 0.3272(2) 0.0654(3) 0.0334(12) Uani 1 1 d .
N6 N 0.6433(4) 0.13272(18) 0.1096(3) 0.0293(9) Uani 1 1 d .
C18 C 0.3192(4) 0.1480(2) 0.1969(3) 0.0262(10) Uani 1 1 d .
C7 C 0.4970(6) -0.0980(3) 0.1514(4) 0.0525(17) Uani 1 1 d .
H7 H 0.4367 -0.0767 0.0970 0.063 Uiso 1 1 calc .
C21 C 0.5965(4) 0.2318(2) 0.1204(3) 0.0262(10) Uani 1 1 d .
C30 C 0.8021(6) -0.0001(3) 0.0715(4) 0.0471(15) Uani 1 1 d .
H30A H 0.8465 -0.0406 0.0973 0.057 Uiso 1 1 calc .
H30B H 0.7500 -0.0031 0.0059 0.057 Uiso 1 1 calc .
C10 C 0.9413(5) 0.1703(3) 0.5010(3) 0.0414(14) Uani 1 1 d .
H10A H 0.9881 0.1680 0.5661 0.050 Uiso 1 1 calc .
H10B H 1.0032 0.1744 0.4891 0.050 Uiso 1 1 calc .
O2 O 0.7743(4) -0.06655(18) 0.3807(3) 0.0509(11) Uani 1 1 d D
C26 C 0.5294(5) 0.4027(3) 0.1193(4) 0.0438(14) Uani 1 1 d .
H26 H 0.4906 0.4285 0.1370 0.053 Uiso 1 1 calc .
N5 N 0.6552(4) 0.19694(18) 0.0994(3) 0.0299(9) Uani 1 1 d .
C14 C -0.0158(5) 0.2271(3) -0.2113(4) 0.0432(14) Uani 1 1 d .
H14 H -0.0898 0.2499 -0.2311 0.052 Uiso 1 1 calc .
C17 C 0.1990(5) 0.1609(2) -0.1545(3) 0.0353(12) Uani 1 1 d .
H17 H 0.2729 0.1384 -0.1357 0.042 Uiso 1 1 calc .
C19 C 0.2128(7) 0.1589(3) 0.2746(4) 0.063(2) Uani 1 1 d .
H19A H 0.1660 0.1888 0.2844 0.076 Uiso 1 1 calc .
H19B H 0.1861 0.1159 0.2761 0.076 Uiso 1 1 calc .
C16 C 0.1128(6) 0.1771(3) -0.2425(4) 0.0449(14) Uani 1 1 d .
H16 H 0.1269 0.1658 -0.2840 0.054 Uiso 1 1 calc .
C27 C 0.5378(5) 0.3392(2) 0.1327(4) 0.0370(13) Uani 1 1 d .
H27 H 0.5052 0.3213 0.1606 0.044 Uiso 1 1 calc .
C9 C 0.8537(6) 0.2258(3) 0.4635(4) 0.0419(14) Uani 1 1 d .
H9A H 0.9026 0.2651 0.4791 0.050 Uiso 1 1 calc .
H9B H 0.8076 0.2277 0.4887 0.050 Uiso 1 1 calc .
C15 C 0.0053(5) 0.2099(3) -0.2704(3) 0.0448(14) Uani 1 1 d .
H15 H -0.0547 0.2207 -0.3314 0.054 Uiso 1 1 calc .
C4 C 0.6727(6) -0.1610(2) 0.3075(4) 0.0400(13) Uani 1 1 d .
H4 H 0.7329 -0.1833 0.3609 0.048 Uiso 1 1 calc .
C29 C 0.8962(6) 0.0518(3) 0.1047(4) 0.0501(16) Uani 1 1 d .
H29A H 0.9349 0.0503 0.0742 0.060 Uiso 1 1 calc .
H29B H 0.9641 0.0468 0.1693 0.060 Uiso 1 1 calc .
C24 C 0.6318(6) 0.3918(3) 0.0522(4) 0.0423(14) Uani 1 1 d .
H24 H 0.6635 0.4102 0.0240 0.051 Uiso 1 1 calc .
C25 C 0.5778(6) 0.4292(2) 0.0797(4) 0.0450(14) Uani 1 1 d .
H25 H 0.5739 0.4734 0.0713 0.054 Uiso 1 1 calc .
C6 C 0.4922(7) -0.1621(3) 0.1545(4) 0.0617(19) Uani 1 1 d .
H6 H 0.4290 -0.1851 0.1027 0.074 Uiso 1 1 calc .
C5 C 0.5792(6) -0.1928(3) 0.2325(4) 0.0482(15) Uani 1 1 d .
H5 H 0.5745 -0.2371 0.2347 0.058 Uiso 1 1 calc .
C31 C 0.9284(6) -0.0453(3) 0.6002(4) 0.0513(16) Uani 1 1 d .
H31 H 0.9317 -0.0469 0.5492 0.062 Uiso 1 1 calc .
Cl1 Cl 1.01271(18) -0.10972(8) 0.67019(12) 0.0654(5) Uani 1 1 d .
Cl2 Cl 0.9983(2) 0.02547(9) 0.65886(13) 0.0871(7) Uani 1 1 d .
Cl3 Cl 0.77238(18) -0.04664(10) 0.55876(15) 0.0821(6) Uani 1 1 d .
C32 C 0.8244(3) 0.42381(14) 0.34194(16) 0.0586(17) Uiso 1 1 d D
H32 H 0.7720 0.3853 0.3260 0.070 Uiso 1 1 calc .
Cl4 Cl 0.9747(3) 0.41845(19) 0.44739(19) 0.0826(11) Uiso 0.60 1 d PD
Cl4A Cl 0.9450(4) 0.3964(2) 0.45048(19) 0.0670(14) Uiso 0.40 1 d PD
Cl6 Cl 0.8715(2) 0.43498(11) 0.27421(16) 0.0716(6) Uiso 0.80 1 d PD
Cl5 Cl 0.7511(3) 0.49250(12) 0.34280(19) 0.0834(7) Uiso 0.80 1 d PD
Cl5A Cl 0.7735(10) 0.5022(2) 0.3075(7) 0.083(3) Uiso 0.20 1 d PD
Cl7 Cl 0.7237(7) 0.3831(3) 0.3568(6) 0.060(2) Uiso 0.20 1 d PD
HO4 H 0.105(4) 0.217(3) -0.0169(16) 0.046(11) Uiso 1 1 d D
HO2 H 0.768(5) -0.0297(5) 0.371(4) 0.046(11) Uiso 1 1 d D
HO6 H 0.696(6) 0.2563(7) 0.048(4) 0.046(11) Uiso 1 1 d D

loop_
_atom_site_aniso_label
_atom_site_aniso_U_11
_atom_site_aniso_U_22
_atom_site_aniso_U_33
_atom_site_aniso_U_23
_atom_site_aniso_U_13
_atom_site_aniso_U_12
Mn 0.0240(4) 0.0250(4) 0.0236(4) 0.0030(3) 0.0131(3) 0.0007(3)
S3 0.0342(8) 0.0485(8) 0.0345(8) 0.0017(6) 0.0234(7) 0.0038(6)
S6 0.0404(8) 0.0306(7) 0.0514(9) -0.0008(6) 0.0323(8) 0.0014(6)
S1 0.0388(8) 0.0323(7) 0.0317(7) -0.0040(6) 0.0198(7) -0.0065(6)
S2 0.0422(8) 0.0424(8) 0.0224(7) 0.0021(6) 0.0148(7) -0.0059(6)
S5 0.0399(8) 0.0376(7) 0.0474(8) 0.0013(6) 0.0326(7) 0.0009(6)
S4 0.0365(8) 0.0481(8) 0.0264(7) 0.0057(6) 0.0184(7) 0.0019(6)
O3 0.0235(18) 0.0346(19) 0.0229(17) 0.0045(14) 0.0126(16) 0.0075(15)
O5 0.034(2) 0.0251(18) 0.036(2) 0.0035(15) 0.0252(18) 0.0010(15)
N3 0.025(2) 0.031(2) 0.021(2) 0.0017(17) 0.013(2) 0.0012(18)
N4 0.025(2) 0.025(2) 0.022(2) 0.0008(17) 0.0122(19) -0.0014(17)
O4 0.045(3) 0.068(3) 0.038(2) 0.016(2) 0.025(2) 0.031(2)
O6 0.065(3) 0.038(2) 0.057(3) 0.000(2) 0.049(3) -0.005(2)
C11 0.028(3) 0.022(2) 0.027(3) -0.002(2) 0.016(2) -0.004(2)
O1 0.0300(19) 0.0257(18) 0.0233(18) 0.0027(14) 0.0108(17) 0.0008(15)
C13 0.032(3) 0.038(3) 0.029(3) 0.003(2) 0.018(3) 0.004(2)
C28 0.030(3) 0.030(3) 0.023(3) 0.002(2) 0.016(2) 0.001(2)
C3 0.036(3) 0.032(3) 0.033(3) 0.006(2) 0.024(3) 0.003(2)
C8 0.028(3) 0.027(3) 0.027(3) 0.003(2) 0.019(2) 0.002(2)
C2 0.034(3) 0.028(3) 0.034(3) 0.004(2) 0.021(3) 0.002(2)
C22 0.025(3) 0.030(3) 0.026(3) 0.002(2) 0.012(2) -0.002(2)
N2 0.030(2) 0.023(2) 0.028(2) 0.0012(18) 0.016(2) -0.0005(18)
C1 0.030(3) 0.031(3) 0.026(3) 0.007(2) 0.018(2) 0.006(2)
N1 0.034(2) 0.024(2) 0.023(2) 0.0007(17) 0.013(2) -0.0005(18)
C12 0.031(3) 0.027(3) 0.025(3) -0.002(2) 0.015(2) -0.001(2)
C23 0.033(3) 0.039(3) 0.027(3) 0.002(2) 0.017(3) -0.001(2)
N6 0.032(2) 0.026(2) 0.031(2) 0.0008(18) 0.020(2) -0.0007(18)
C18 0.026(3) 0.026(3) 0.023(3) -0.002(2) 0.014(2) -0.003(2)
C7 0.065(4) 0.030(3) 0.033(3) 0.005(3) 0.015(3) 0.002(3)
C21 0.021(3) 0.028(3) 0.024(3) 0.004(2) 0.011(2) -0.002(2)
C30 0.047(4) 0.040(3) 0.066(4) -0.007(3) 0.041(4) 0.003(3)
C10 0.044(3) 0.044(3) 0.023(3) -0.010(2) 0.014(3) -0.013(3)
O2 0.049(3) 0.036(2) 0.040(2) 0.012(2) 0.013(2) 0.002(2)
C26 0.041(3) 0.031(3) 0.060(4) 0.004(3) 0.032(3) 0.007(3)
N5 0.032(2) 0.029(2) 0.032(2) 0.0035(18) 0.021(2) 0.0015(19)
C14 0.028(3) 0.055(4) 0.033(3) 0.011(3) 0.012(3) 0.013(3)
C17 0.030(3) 0.043(3) 0.025(3) 0.004(2) 0.013(3) 0.007(2)
C19 0.072(5) 0.092(5) 0.055(4) 0.022(4) 0.054(4) 0.031(4)
C16 0.043(4) 0.060(4) 0.028(3) 0.003(3) 0.021(3) 0.010(3)
C27 0.042(3) 0.031(3) 0.050(4) 0.006(2) 0.034(3) 0.003(2)
C9 0.051(4) 0.051(4) 0.033(3) -0.017(3) 0.030(3) -0.022(3)
C15 0.037(3) 0.062(4) 0.022(3) 0.007(3) 0.011(3) 0.003(3)
C4 0.043(3) 0.034(3) 0.044(3) 0.013(3) 0.028(3) 0.013(3)
C29 0.047(4) 0.047(4) 0.076(5) -0.004(3) 0.048(4) 0.001(3)
C24 0.050(4) 0.037(3) 0.039(3) 0.005(3) 0.027(3) -0.011(3)
C25 0.046(4) 0.027(3) 0.049(4) 0.005(3) 0.022(3) -0.002(3)
C6 0.080(5) 0.029(3) 0.044(4) -0.007(3) 0.022(4) -0.006(3)
C5 0.065(4) 0.025(3) 0.058(4) 0.005(3) 0.040(4) 0.007(3)
C31 0.056(4) 0.064(4) 0.041(4) 0.007(3) 0.033(3) 0.005(3)
Cl1 0.0775(13) 0.0660(11) 0.0656(11) 0.0214(9) 0.0506(11) 0.0255(9)
Cl2 0.0996(17) 0.0726(13) 0.0588(12) 0.0094(10) 0.0333(12) -0.0123(12)
Cl3 0.0569(12) 0.0997(15) 0.0925(15) 0.0285(12) 0.0473(12) 0.0182(11)

loop_
_atom_type_symbol
_atom_type_description
_atom_type_scat_dispersion_real
_atom_type_scat_dispersion_imag
_atom_type_scat_source
C C 0.0033 0.0016 'International Tables Vol C Tables 4.2.6.8 and 6.1.1.4'
H H 0.0000 0.0000 'International Tables Vol C Tables 4.2.6.8 and 6.1.1.4'
N N 0.0061 0.0033 'International Tables Vol C Tables 4.2.6.8 and 6.1.1.4'
O O 0.0106 0.0060 'International Tables Vol C Tables 4.2.6.8 and 6.1.1.4'
S S 0.1246 0.1234 'International Tables Vol C Tables 4.2.6.8 and 6.1.1.4'
Mn Mn 0.3368 0.7283 'International Tables Vol C Tables 4.2.6.8 and 6.1.1.4'
Cl Cl 0.1484 0.1585 'International Tables Vol C Tables 4.2.6.8 and 6.1.1.4'

loop_
_geom_angle_atom_site_label_1
_geom_angle_atom_site_label_2
_geom_angle_atom_site_label_3
_geom_angle
O1 Mn O5 175.83(15)
O1 Mn O3 91.90(14)
O5 Mn O3 91.69(14)
O1 Mn N2 79.67(15)
O5 Mn N2 96.79(15)
O3 Mn N2 171.46(15)
O1 Mn N6 101.73(14)
O5 Mn N6 76.21(14)
O3 Mn N6 88.91(14)
N2 Mn N6 94.06(15)
O1 Mn N4 97.74(14)
O5 Mn N4 85.22(13)
O3 Mn N4 75.52(14)
N2 Mn N4 104.12(15)
N6 Mn N4 155.42(14)
C18 S3 C19 94.6(3)
C28 S6 C30 95.4(2)
C8 S1 C9 94.6(2)
C8 S2 C10 94.9(2)
C28 S5 C29 94.5(2)
C20B S4 C18 97.5(4)
C20B S4 C20A 28.1(4)
C18 S4 C20A 93.1(4)
C11 O3 Mn 116.6(3)
C21 O5 Mn 118.0(3)
C11 N3 N4 112.3(4)
C18 N4 N3 114.4(4)
C18 N4 Mn 138.5(3)
N3 N4 Mn 107.0(3)
C13 O4 HO4 107(4)
C23 O6 HO6 112(4)
O3 C11 N3 124.3(4)
O3 C11 C12 117.1(4)
N3 C11 C12 118.5(4)
C1 O1 Mn 114.6(3)
O4 C13 C14 117.7(5)
O4 C13 C12 121.8(4)
C14 C13 C12 120.5(5)
N6 C28 S6 120.9(4)
N6 C28 S5 123.4(4)
S6 C28 S5 115.7(3)
O2 C3 C2 122.9(5)
O2 C3 C4 117.2(5)
C2 C3 C4 119.9(5)
N2 C8 S1 122.8(4)
N2 C8 S2 120.6(4)
S1 C8 S2 116.5(3)
C3 C2 C7 118.1(5)
C3 C2 C1 122.5(5)
C7 C2 C1 119.4(5)
C27 C22 C23 118.8(5)
C27 C22 C21 120.0(4)
C23 C22 C21 121.2(4)
C19 C20A S4 108.4(7)
C19 C20A H20A 110.0
S4 C20A H20A 110.0
C19 C20A H20B 110.0
S4 C20A H20B 110.0
H20A C20A H20B 108.4
C8 N2 N1 112.9(4)
C8 N2 Mn 135.1(3)
N1 N2 Mn 112.0(3)
N1 C1 O1 122.2(4)
N1 C1 C2 118.9(4)
O1 C1 C2 118.9(4)
C1 N1 N2 111.2(4)
C17 C12 C13 117.9(5)
C17 C12 C11 119.7(4)
C13 C12 C11 122.4(4)
O6 C23 C24 117.9(5)
O6 C23 C22 122.8(5)
C24 C23 C22 119.3(5)
C28 N6 N5 113.8(4)
C28 N6 Mn 137.3(3)
N5 N6 Mn 108.8(3)
N4 C18 S4 120.6(4)
N4 C18 S3 123.5(4)
S4 C18 S3 116.0(3)
C6 C7 C2 121.3(5)
C6 C7 H7 119.3
C2 C7 H7 119.3
O5 C21 N5 123.9(4)
O5 C21 C22 118.0(4)
N5 C21 C22 118.1(4)
C29 C30 S6 109.1(4)
C29 C30 H30A 109.9
S6 C30 H30A 109.9
C29 C30 H30B 109.9
S6 C30 H30B 109.9
H30A C30 H30B 108.3
C9 C10 S2 107.9(4)
C9 C10 H10A 110.1
S2 C10 H10A 110.1
C9 C10 H10B 110.1
S2 C10 H10B 110.1
H10A C10 H10B 108.4
C3 O2 HO2 107(4)
C27 C26 C25 119.5(5)
C27 C26 H26 120.3
C25 C26 H26 120.3
C21 N5 N6 111.6(4)
C15 C14 C13 119.5(5)
C15 C14 H14 120.2
C13 C14 H14 120.2
C16 C17 C12 121.6(5)
C16 C17 H17 119.2
C12 C17 H17 119.2
C20A C19 S3 112.2(6)
C20A C19 H19A 109.2
S3 C19 H19A 109.2
C20A C19 H19B 109.2
S3 C19 H19B 109.2
H19A C19 H19B 107.9
C17 C16 C15 119.6(5)
C17 C16 H16 120.2
C15 C16 H16 120.2
C26 C27 C22 121.7(5)
C26 C27 H27 119.1
C22 C27 H27 119.1
C10 C9 S1 108.5(4)
C10 C9 H9A 110.0
S1 C9 H9A 110.0
C10 C9 H9B 110.0
S1 C9 H9B 110.0
H9A C9 H9B 108.4
C14 C15 C16 121.0(5)
C14 C15 H15 119.5
C16 C15 H15 119.5
C5 C4 C3 119.6(5)
C5 C4 H4 120.2
C3 C4 H4 120.2
C30 C29 S5 109.3(4)
C30 C29 H29A 109.8
S5 C29 H29A 109.8
C30 C29 H29B 109.8
S5 C29 H29B 109.8
H29A C29 H29B 108.3
C25 C24 C23 120.4(5)
C25 C24 H24 119.8
C23 C24 H24 119.8
C24 C25 C26 120.3(5)
C24 C25 H25 119.8
C26 C25 H25 119.8
C5 C6 C7 119.5(6)
C5 C6 H6 120.3
C7 C6 H6 120.3
C6 C5 C4 121.5(5)
C6 C5 H5 119.2
C4 C5 H5 119.2
Cl3 C31 Cl1 111.7(3)
Cl3 C31 Cl2 109.1(4)
Cl1 C31 Cl2 110.1(4)
Cl3 C31 H31 108.7
Cl1 C31 H31 108.7
Cl2 C31 H31 108.7
Cl6 C32 Cl5 110.23(19)
Cl6 C32 Cl4 99.7(2)
Cl5 C32 Cl4 107.2(2)
Cl6 C32 H32 113.0
Cl5 C32 H32 113.0
Cl4 C32 H32 113.0
Cl4A Cl4 C32 79.22(16)
C32 Cl6 Cl5A 49.9(2)
Cl5A Cl5 C32 75.13(19)
Cl5 Cl5A Cl6 124.75(15)

loop_
_geom_bond_atom_site_label_1
_geom_bond_atom_site_label_2
_geom_bond_distance
Mn O1 1.899(3)
Mn O5 1.899(3)
Mn O3 1.922(4)
Mn N2 2.036(4)
Mn N6 2.239(4)
Mn N4 2.275(4)
S3 C18 1.758(5)
S3 C19 1.810(6)
S6 C28 1.746(5)
S6 C30 1.806(5)
S1 C8 1.734(5)
S1 C9 1.821(6)
S2 C8 1.741(5)
S2 C10 1.811(5)
S5 C28 1.759(5)
S5 C29 1.802(6)
S4 C20B 1.731(11)
S4 C18 1.749(5)
S4 C20A 1.879(11)
O3 C11 1.298(5)
O5 C21 1.304(5)
N3 C11 1.312(6)
N3 N4 1.402(5)
N4 C18 1.289(6)
O4 C13 1.353(6)
O4 HO4 0.80(3)
O6 C23 1.348(6)
O6 HO6 0.80(2)
C11 C12 1.468(7)
O1 C1 1.319(5)
C13 C14 1.397(7)
C13 C12 1.406(7)
C28 N6 1.279(6)
C3 O2 1.351(6)
C3 C2 1.394(7)
C3 C4 1.401(7)
C8 N2 1.303(6)
C2 C7 1.404(8)
C2 C1 1.461(7)
C22 C27 1.381(7)
C22 C23 1.409(7)
C22 C21 1.478(7)
C20A C19 1.409(13)
C20A H20A 0.9900
C20A H20B 0.9900
N2 N1 1.407(5)
C1 N1 1.304(6)
C12 C17 1.392(7)
C23 C24 1.391(7)
N6 N5 1.404(5)
C7 C6 1.370(8)
C7 H7 0.9500
C21 N5 1.312(6)
C30 C29 1.495(8)
C30 H30A 0.9900
C30 H30B 0.9900
C10 C9 1.501(8)
C10 H10A 0.9900
C10 H10B 0.9900
O2 HO2 0.799(16)
C26 C27 1.370(7)
C26 C25 1.384(8)
C26 H26 0.9500
C14 C15 1.368(8)
C14 H14 0.9500
C17 C16 1.373(7)
C17 H17 0.9500
C19 H19A 0.9900
C19 H19B 0.9900
C16 C15 1.382(8)
C16 H16 0.9500
C27 H27 0.9500
C9 H9A 0.9900
C9 H9B 0.9900
C15 H15 0.9500
C4 C5 1.368(8)
C4 H4 0.9500
C29 H29A 0.9900
C29 H29B 0.9900
C24 C25 1.379(8)
C24 H24 0.9500
C25 H25 0.9500
C6 C5 1.367(8)
C6 H6 0.9500
C5 H5 0.9500
C31 Cl3 1.726(7)
C31 Cl1 1.756(6)
C31 Cl2 1.765(7)
C31 H31 1.0000
C32 Cl6 1.7665(11)
C32 Cl5 1.7688(10)
C32 Cl4 1.7714(19)
C32 H32 1.0000
Cl4 Cl4A 0.641(6)
Cl6 Cl5A 2.282(9)
Cl5 Cl5A 0.912(10)
